data_4067993
loop_
_publ_author_name
'Brisdon, Alan K.'
'Pritchard, Robin G.'
'Thomas, Anthony'

_publ_section_title
;
 Pentafluoropropenyl Complexes of Mercury, Germanium, Tin, and Lead
 Derived from (Z)-CFH&#x2550;CFCF3and Their Use as Transfer Reagents
;
_journal_issue 4
_journal_name_full Organometallics
_journal_page_first 1341
_journal_paper_doi 10.1021/om2009843
_journal_volume 31
_journal_year 2012
_chemical_compound_source 'synthesis as described'
_chemical_formula_moiety 'C21 H15 F5 Sn1'
_chemical_formula_sum 'C21 H15 F5 Sn'
_chemical_formula_weight 481.02
_chemical_name_systematic
;
 pentafluoropropenyltriphenyltin
;
_space_group_IT_number 2
_symmetry_cell_setting triclinic
_symmetry_Int_Tables_number 2
_symmetry_space_group_name_Hall '-P 1'
_symmetry_space_group_name_H-M 'P -1'
_atom_sites_solution_hydrogens geom
_atom_sites_solution_primary direct
_atom_sites_solution_secondary difmap
_audit_conform_dict_location ftp://ftp.iucr.org/pub/cif_core.dic
_audit_conform_dict_name cif_core.dic
_audit_conform_dict_version 2.4
_audit_creation_date 2011-09-24T01:58:27-00:00
_audit_creation_method 'WinGX routine CIF_UPDATE'
_cell_angle_alpha 97.498(2)
_cell_angle_beta 101.513(2)
_cell_angle_gamma 101.8560(10)
_cell_formula_units_Z 4
_cell_length_a 9.6575(3)
_cell_length_b 11.7113(4)
_cell_length_c 17.8592(5)
_cell_measurement_reflns_used 12410
_cell_measurement_temperature 100(2)
_cell_measurement_theta_max 27.485
_cell_measurement_theta_min 0.998
_cell_measurement_wavelength 0.71073
_cell_volume 1905.82(11)
_computing_cell_refinement 'HKL Scalepack (Otwinowski & Minor 1997)'
_computing_data_collection 'Collect (Nonius BV, 1997-2000)'
_computing_data_reduction 'HKL Denzo and Scalepack (Otwinowski & Minor 1997)'
_computing_molecular_graphics 'Ortep-3 for Windows (Farrugia, 1997)'
_computing_publication_material 'WinGX publication routines (Farrugia, 1999)'
_computing_structure_refinement 'SHELXL-97 (Sheldrick, 2008)'
_computing_structure_solution 'SIR92 (Giacovazzo et al, 1993)'
_diffrn_ambient_temperature 100(2)
_diffrn_detector 'CCD plate'
_diffrn_detector_area_resol_mean 9
_diffrn_measured_fraction_theta_full 0.951
_diffrn_measured_fraction_theta_max 0.951
_diffrn_measurement_device '95mm CCD camera on \k-goniostat'
_diffrn_measurement_device_type KappaCCD
_diffrn_measurement_method 'CCD rotation images, thick slices'
_diffrn_orient_matrix_type 'by Nonius Collect from scalepack cell'
_diffrn_orient_matrix_UB_11 -0.779663E-1
_diffrn_orient_matrix_UB_12 -0.150366E-1
_diffrn_orient_matrix_UB_13 -0.487584E-1
_diffrn_orient_matrix_UB_21 -0.720246E-1
_diffrn_orient_matrix_UB_22 -0.412453E-1
_diffrn_orient_matrix_UB_23 0.267423E-1
_diffrn_orient_matrix_UB_31 -0.239301E-1
_diffrn_orient_matrix_UB_32 0.770493E-1
_diffrn_orient_matrix_UB_33 0.167539E-1
_diffrn_radiation_monochromator graphite
_diffrn_radiation_probe x-ray
_diffrn_radiation_type MoK\a
_diffrn_radiation_wavelength 0.71073
_diffrn_reflns_av_R_equivalents 0.0611
_diffrn_reflns_av_unetI/netI 0.0343
_diffrn_reflns_limit_h_max 9
_diffrn_reflns_limit_h_min 0
_diffrn_reflns_limit_k_max 11
_diffrn_reflns_limit_k_min -11
_diffrn_reflns_limit_l_max 16
_diffrn_reflns_limit_l_min -17
_diffrn_reflns_number 3381
_diffrn_reflns_reduction_process
;
 Scaled and merged with Sortav
 R.H. Blessing, (1987) Cryst. Rev. 1, 3-58
 R.H. Blessing, (1989) J. Appl. Cryst. 22, 396-397
;
_diffrn_reflns_theta_full 20
_diffrn_reflns_theta_max 20
_diffrn_reflns_theta_min 3.08
_diffrn_source 'Enraf Nonius FR590'
_exptl_absorpt_coefficient_mu 1.297
_exptl_absorpt_correction_type none
_exptl_crystal_colour colourless
_exptl_crystal_density_diffrn 1.676
_exptl_crystal_density_method 'not measured'
_exptl_crystal_description prism
_exptl_crystal_F_000 944
_exptl_crystal_size_max 0.18
_exptl_crystal_size_mid 0.1
_exptl_crystal_size_min 0.08
_refine_diff_density_max 1.88
_refine_diff_density_min -0.855
_refine_diff_density_rms 0.144
_refine_ls_extinction_method none
_refine_ls_goodness_of_fit_ref 1.168
_refine_ls_hydrogen_treatment constr
_refine_ls_matrix_type full
_refine_ls_number_parameters 487
_refine_ls_number_reflns 3381
_refine_ls_number_restraints 0
_refine_ls_restrained_S_all 1.168
_refine_ls_R_factor_all 0.0737
_refine_ls_R_factor_gt 0.0612
_refine_ls_shift/su_max 0.013
_refine_ls_shift/su_mean 0.001
_refine_ls_structure_factor_coef Fsqd
_refine_ls_weighting_details 'calc w=1/[\s^2^(Fo^2^)+(0.0100P)^2^+33.0000P] where P=(Fo^2^+2Fc^2^)/3'
_refine_ls_weighting_scheme calc
_refine_ls_wR_factor_gt 0.1221
_refine_ls_wR_factor_ref 0.1313
_reflns_number_gt 2767
_reflns_number_total 3381
_reflns_threshold_expression >2\s(I)
_cod_data_source_file om2009843_si_002.cif
_cod_data_source_block Ph3Snpfp
_cod_original_cell_volume 1905.82(10)
_cod_database_code 4067993

loop_
_symmetry_equiv_pos_as_xyz
'x, y, z'
'-x, -y, -z'

loop_
_atom_site_label
_atom_site_type_symbol
_atom_site_fract_x
_atom_site_fract_y
_atom_site_fract_z
_atom_site_U_iso_or_equiv
_atom_site_adp_type
_atom_site_occupancy
_atom_site_symmetry_multiplicity
_atom_site_calc_flag
_atom_site_refinement_flags
C1 C 0.2204(12) 0.2746(11) 0.5996(7) 0.031(3) Uani 1 1 d .
C2 C 0.2118(14) 0.3843(12) 0.5961(8) 0.045(4) Uani 1 1 d .
C3 C 0.2717(15) 0.4579(12) 0.5470(8) 0.045(4) Uani 1 1 d .
C4 C 0.2489(12) -0.0127(11) 0.5768(7) 0.035(3) Uani 1 1 d .
C5 C 0.1853(13) -0.1157(10) 0.5187(7) 0.035(3) Uani 1 1 d .
H5 H 0.17 -0.1095 0.4664 0.042 Uiso 1 1 calc R
C6 C 0.1463(14) -0.2250(11) 0.5400(8) 0.043(3) Uani 1 1 d .
H6 H 0.1071 -0.293 0.5023 0.052 Uiso 1 1 calc R
C7 C 0.1661(13) -0.2321(12) 0.6179(8) 0.041(4) Uani 1 1 d .
H7 H 0.1385 -0.3055 0.6322 0.049 Uiso 1 1 calc R
C8 C 0.2248(14) -0.1347(12) 0.6741(8) 0.042(3) Uani 1 1 d .
H8 H 0.2383 -0.1424 0.726 0.051 Uiso 1 1 calc R
C9 C 0.2647(13) -0.0246(11) 0.6551(7) 0.034(3) Uani 1 1 d .
H9 H 0.3023 0.0419 0.694 0.041 Uiso 1 1 calc R
C10 C 0.5541(13) 0.2132(10) 0.6042(6) 0.031(3) Uani 1 1 d .
C11 C 0.6208(13) 0.1393(11) 0.6463(7) 0.039(3) Uani 1 1 d .
H11 H 0.5654 0.065 0.6479 0.046 Uiso 1 1 calc R
C12 C 0.7639(16) 0.1705(13) 0.6856(7) 0.048(4) Uani 1 1 d .
H12 H 0.8045 0.1181 0.7127 0.057 Uiso 1 1 calc R
C13 C 0.8478(15) 0.2816(13) 0.6842(7) 0.044(3) Uani 1 1 d .
H13 H 0.9455 0.3045 0.7099 0.052 Uiso 1 1 calc R
C14 C 0.7823(16) 0.3581(13) 0.6435(7) 0.050(4) Uani 1 1 d .
H14 H 0.8373 0.4331 0.6432 0.06 Uiso 1 1 calc R
C15 C 0.6374(13) 0.3252(10) 0.6035(7) 0.037(3) Uani 1 1 d .
H15 H 0.5963 0.3774 0.5765 0.045 Uiso 1 1 calc R
C16 C 0.2958(13) 0.1507(10) 0.4240(7) 0.032(3) Uani 1 1 d .
C17 C 0.4182(14) 0.1791(10) 0.3922(7) 0.038(3) Uani 1 1 d .
H17 H 0.5115 0.1926 0.4234 0.045 Uiso 1 1 calc R
C18 C 0.3983(14) 0.1866(11) 0.3140(7) 0.038(3) Uani 1 1 d .
H18 H 0.4792 0.2084 0.2935 0.045 Uiso 1 1 calc R
C19 C 0.2618(15) 0.1626(11) 0.2664(8) 0.044(3) Uani 1 1 d .
H19 H 0.2499 0.165 0.2137 0.053 Uiso 1 1 calc R
C20 C 0.1419(17) 0.1349(12) 0.2978(7) 0.052(4) Uani 1 1 d .
H20 H 0.0491 0.1209 0.2658 0.062 Uiso 1 1 calc R
C21 C 0.1570(14) 0.1276(11) 0.3764(7) 0.043(3) Uani 1 1 d .
H21 H 0.0753 0.1076 0.3965 0.052 Uiso 1 1 calc R
C22 C 0.3732(12) 0.9088(10) 0.1205(6) 0.028(3) Uani 1 1 d .
C23 C 0.3851(13) 1.0143(11) 0.1009(7) 0.034(3) Uani 1 1 d .
C24 C 0.2952(15) 1.0535(13) 0.0351(8) 0.048(4) Uani 1 1 d .
C25 C 0.3205(12) 0.6120(10) 0.1138(7) 0.030(3) Uani 1 1 d .
C26 C 0.3344(13) 0.5204(10) 0.0578(7) 0.036(3) Uani 1 1 d .
H26 H 0.3016 0.5216 0.0053 0.043 Uiso 1 1 calc R
C27 C 0.3955(14) 0.4293(11) 0.0793(8) 0.046(4) Uani 1 1 d .
H27 H 0.4014 0.369 0.0415 0.055 Uiso 1 1 calc R
C28 C 0.4478(13) 0.4277(11) 0.1569(9) 0.045(4) Uani 1 1 d .
H28 H 0.4873 0.3658 0.1718 0.054 Uiso 1 1 calc R
C29 C 0.4407(13) 0.5208(12) 0.2127(8) 0.042(3) Uani 1 1 d .
H29 H 0.4784 0.5216 0.265 0.05 Uiso 1 1 calc R
C30 C 0.3793(13) 0.6101(11) 0.1916(7) 0.040(3) Uani 1 1 d .
H30 H 0.3765 0.6711 0.2298 0.048 Uiso 1 1 calc R
C31 C 0.0272(14) 0.7518(11) 0.1158(6) 0.037(3) Uani 1 1 d .
C32 C -0.0134(15) 0.8557(11) 0.1335(7) 0.045(4) Uani 1 1 d .
H32 H 0.048 0.9258 0.1293 0.054 Uiso 1 1 calc R
C33 C -0.1407(15) 0.8632(13) 0.1575(8) 0.051(4) Uani 1 1 d .
H33 H -0.1618 0.9364 0.1697 0.061 Uiso 1 1 calc R
C34 C -0.2356(14) 0.7592(13) 0.1629(7) 0.043(3) Uani 1 1 d .
H34 H -0.3223 0.761 0.1777 0.052 Uiso 1 1 calc R
C35 C -0.1971(15) 0.6540(12) 0.1456(7) 0.047(4) Uani 1 1 d .
H35 H -0.2603 0.5839 0.1482 0.056 Uiso 1 1 calc R
C36 C -0.0682(13) 0.6483(11) 0.1247(7) 0.035(3) Uani 1 1 d .
H36 H -0.044 0.5756 0.1163 0.042 Uiso 1 1 calc R
C37 C 0.1498(13) 0.7036(10) -0.0482(7) 0.032(3) Uani 1 1 d .
C38 C 0.2452(14) 0.6940(10) -0.0966(7) 0.038(3) Uani 1 1 d .
H38 H 0.3447 0.7098 -0.0752 0.046 Uiso 1 1 calc R
C39 C 0.1925(15) 0.6611(11) -0.1766(8) 0.046(4) Uani 1 1 d .
H39 H 0.2573 0.6528 -0.208 0.055 Uiso 1 1 calc R
C40 C 0.0460(15) 0.6404(10) -0.2103(7) 0.039(3) Uani 1 1 d .
H40 H 0.0119 0.6208 -0.264 0.047 Uiso 1 1 calc R
C41 C -0.0476(15) 0.6492(10) -0.1632(7) 0.042(3) Uani 1 1 d .
H41 H -0.1466 0.6352 -0.1853 0.05 Uiso 1 1 calc R
C42 C 0.0013(14) 0.6787(10) -0.0829(7) 0.036(3) Uani 1 1 d .
H42 H -0.0653 0.6818 -0.052 0.043 Uiso 1 1 calc R
F1 F 0.1475(9) 0.2203(6) 0.6509(4) 0.057(2) Uani 1 1 d .
F2 F 0.1368(8) 0.4408(6) 0.6416(4) 0.054(2) Uani 1 1 d .
F3 F 0.3458(9) 0.4056(6) 0.5043(4) 0.056(2) Uani 1 1 d .
F4 F 0.3593(9) 0.5594(7) 0.5887(5) 0.069(2) Uani 1 1 d .
F5 F 0.1670(9) 0.4888(7) 0.4989(5) 0.071(2) Uani 1 1 d .
F6 F 0.4779(7) 0.9001(6) 0.1810(4) 0.0494(19) Uani 1 1 d .
F7 F 0.4996(8) 1.1076(6) 0.1391(4) 0.053(2) Uani 1 1 d .
F8 F 0.1823(9) 0.9661(6) -0.0008(4) 0.055(2) Uani 1 1 d .
F9 F 0.2438(9) 1.1444(6) 0.0620(4) 0.059(2) Uani 1 1 d .
F10 F 0.3710(9) 1.0878(8) -0.0147(5) 0.070(2) Uani 1 1 d .
Sn1 Sn 0.33046(9) 0.15324(7) 0.54595(5) 0.0340(3) Uani 1 1 d .
Sn2 Sn 0.21332(9) 0.74057(7) 0.07423(5) 0.0349(3) Uani 1 1 d .

loop_
_atom_site_aniso_label
_atom_site_aniso_U_11
_atom_site_aniso_U_22
_atom_site_aniso_U_33
_atom_site_aniso_U_23
_atom_site_aniso_U_13
_atom_site_aniso_U_12
C1 0.019(7) 0.043(9) 0.035(7) 0.012(6) 0.008(6) 0.007(6)
C2 0.044(9) 0.030(9) 0.061(10) -0.005(7) 0.011(7) 0.018(7)
C3 0.047(9) 0.041(9) 0.044(9) 0.013(8) 0.009(8) 0.004(8)
C4 0.027(7) 0.038(8) 0.051(9) 0.020(7) 0.018(6) 0.019(6)
C5 0.041(8) 0.022(8) 0.034(8) -0.006(6) 0.006(6) -0.001(6)
C6 0.044(9) 0.028(9) 0.054(10) 0.000(7) 0.007(7) 0.012(7)
C7 0.031(8) 0.045(9) 0.066(11) 0.039(9) 0.031(7) 0.018(7)
C8 0.044(9) 0.043(9) 0.043(9) 0.011(8) 0.006(7) 0.018(7)
C9 0.041(8) 0.032(8) 0.035(8) 0.009(6) 0.016(6) 0.012(6)
C10 0.040(8) 0.036(8) 0.014(6) 0.002(6) -0.011(6) 0.018(7)
C11 0.030(9) 0.039(8) 0.044(8) 0.000(7) 0.006(7) 0.009(7)
C12 0.055(10) 0.065(11) 0.029(8) 0.007(7) 0.009(7) 0.027(9)
C13 0.037(8) 0.070(11) 0.031(8) 0.012(7) 0.010(7) 0.023(9)
C14 0.055(11) 0.061(10) 0.032(8) 0.002(8) 0.018(8) 0.003(8)
C15 0.040(9) 0.025(8) 0.039(8) 0.008(6) 0.005(7) -0.005(7)
C16 0.035(8) 0.025(7) 0.039(8) -0.002(6) 0.011(7) 0.012(6)
C17 0.038(8) 0.026(7) 0.044(9) 0.002(6) 0.002(7) 0.006(6)
C18 0.042(9) 0.043(8) 0.035(9) 0.015(6) 0.017(7) 0.012(7)
C19 0.047(10) 0.054(9) 0.037(8) 0.001(7) 0.020(8) 0.021(7)
C20 0.063(11) 0.056(9) 0.027(9) -0.001(7) -0.015(8) 0.024(8)
C21 0.041(9) 0.042(8) 0.037(9) -0.003(6) -0.001(7) 0.005(7)
C22 0.033(8) 0.031(8) 0.017(7) -0.003(6) -0.001(6) 0.012(6)
C23 0.034(8) 0.027(8) 0.032(8) -0.004(6) 0.001(6) 0.001(7)
C24 0.044(9) 0.047(10) 0.042(9) 0.005(8) -0.004(8) 0.004(8)
C25 0.028(7) 0.023(7) 0.028(8) -0.002(6) -0.002(6) -0.005(6)
C26 0.032(8) 0.031(8) 0.048(9) 0.017(7) 0.017(6) 0.001(6)
C27 0.050(9) 0.036(9) 0.054(10) 0.001(7) 0.014(8) 0.017(7)
C28 0.034(8) 0.032(8) 0.078(12) 0.026(8) 0.021(8) 0.013(6)
C29 0.042(8) 0.053(9) 0.044(9) 0.032(8) 0.020(7) 0.019(7)
C30 0.032(8) 0.043(9) 0.039(9) -0.001(7) -0.002(6) 0.009(7)
C31 0.047(8) 0.039(8) 0.018(7) -0.002(6) -0.005(6) 0.013(7)
C32 0.059(10) 0.025(8) 0.060(9) 0.010(7) 0.023(8) 0.021(7)
C33 0.040(9) 0.060(11) 0.051(9) -0.007(7) -0.001(7) 0.026(9)
C34 0.034(8) 0.054(10) 0.038(8) -0.010(7) 0.012(6) 0.012(8)
C35 0.047(10) 0.052(10) 0.028(8) -0.005(7) 0.002(7) -0.003(8)
C36 0.039(8) 0.034(8) 0.036(8) 0.012(6) 0.011(7) 0.012(7)
C37 0.041(9) 0.024(7) 0.031(7) 0.002(6) 0.009(7) 0.014(6)
C38 0.042(8) 0.031(8) 0.036(9) 0.003(6) 0.002(7) 0.005(6)
C39 0.044(10) 0.041(8) 0.062(11) 0.024(7) 0.023(8) 0.012(7)
C40 0.061(11) 0.028(7) 0.027(7) 0.010(6) 0.007(8) 0.011(7)
C41 0.049(9) 0.028(8) 0.041(9) -0.004(6) 0.003(8) 0.004(6)
C42 0.043(9) 0.035(8) 0.024(8) -0.005(6) 0.003(6) 0.009(6)
F1 0.079(6) 0.047(5) 0.061(5) 0.022(4) 0.034(5) 0.026(4)
F2 0.067(5) 0.035(4) 0.064(5) 0.000(4) 0.022(4) 0.016(4)
F3 0.074(6) 0.045(5) 0.070(5) 0.016(4) 0.044(5) 0.026(4)
F4 0.061(5) 0.040(5) 0.099(7) 0.002(5) 0.031(5) -0.006(4)
F5 0.070(6) 0.069(6) 0.086(6) 0.043(5) 0.017(5) 0.026(5)
F6 0.044(5) 0.046(5) 0.048(5) 0.007(4) -0.003(4) 0.001(4)
F7 0.050(5) 0.041(5) 0.052(5) 0.006(4) 0.003(4) -0.010(4)
F8 0.063(5) 0.037(5) 0.066(5) 0.018(4) 0.005(4) 0.014(4)
F9 0.081(6) 0.035(5) 0.065(5) 0.004(4) 0.015(5) 0.024(4)
F10 0.069(6) 0.101(7) 0.055(5) 0.045(5) 0.030(5) 0.020(5)
Sn1 0.0375(6) 0.0310(5) 0.0321(6) 0.0048(4) 0.0055(4) 0.0078(4)
Sn2 0.0371(6) 0.0318(6) 0.0340(6) 0.0046(4) 0.0046(4) 0.0087(4)

loop_
_atom_type_symbol
_atom_type_description
_atom_type_scat_dispersion_real
_atom_type_scat_dispersion_imag
_atom_type_scat_source
C C 0.0033 0.0016 'International Tables Vol C Tables 4.2.6.8 and 6.1.1.4'
F F 0.0176 0.0103 'International Tables Vol C Tables 4.2.6.8 and 6.1.1.4'
Sn Sn -0.6263 1.4289 'International Tables Vol C Tables 4.2.6.8 and 6.1.1.4'
H H 0 0 'International Tables Vol C Tables 4.2.6.8 and 6.1.1.4'

loop_
_geom_angle_atom_site_label_1
_geom_angle_atom_site_label_2
_geom_angle_atom_site_label_3
_geom_angle
C2 C1 F1 115.6(11)
C2 C1 Sn1 134.7(9)
F1 C1 Sn1 109.7(8)
C1 C2 F2 121.0(12)
C1 C2 C3 126.8(12)
F2 C2 C3 112.2(11)
F5 C3 F3 107.6(11)
F5 C3 F4 105.9(11)
F3 C3 F4 108.4(11)
F5 C3 C2 110.9(12)
F3 C3 C2 112.8(11)
F4 C3 C2 111.0(11)
C9 C4 C5 118.5(11)
C9 C4 Sn1 120.7(9)
C5 C4 Sn1 120.6(9)
C6 C5 C4 119.9(12)
C6 C5 H5 120.1
C4 C5 H5 120.1
C5 C6 C7 119.3(12)
C5 C6 H6 120.4
C7 C6 H6 120.4
C8 C7 C6 121.6(12)
C8 C7 H7 119.2
C6 C7 H7 119.2
C7 C8 C9 120.8(12)
C7 C8 H8 119.6
C9 C8 H8 119.6
C8 C9 C4 119.9(12)
C8 C9 H9 120
C4 C9 H9 120
C15 C10 C11 117.9(11)
C15 C10 Sn1 122.9(8)
C11 C10 Sn1 119.3(9)
C12 C11 C10 123.2(12)
C12 C11 H11 118.4
C10 C11 H11 118.4
C11 C12 C13 119.0(13)
C11 C12 H12 120.5
C13 C12 H12 120.5
C12 C13 C14 118.7(13)
C12 C13 H13 120.6
C14 C13 H13 120.6
C15 C14 C13 121.8(13)
C15 C14 H14 119.1
C13 C14 H14 119.1
C14 C15 C10 119.4(12)
C14 C15 H15 120.3
C10 C15 H15 120.3
C21 C16 C17 119.7(11)
C21 C16 Sn1 121.8(9)
C17 C16 Sn1 118.4(9)
C18 C17 C16 119.5(12)
C18 C17 H17 120.3
C16 C17 H17 120.3
C19 C18 C17 121.2(12)
C19 C18 H18 119.4
C17 C18 H18 119.4
C18 C19 C20 119.2(12)
C18 C19 H19 120.4
C20 C19 H19 120.4
C19 C20 C21 121.4(13)
C19 C20 H20 119.3
C21 C20 H20 119.3
C16 C21 C20 119.0(13)
C16 C21 H21 120.5
C20 C21 H21 120.5
C23 C22 F6 115.8(10)
C23 C22 Sn2 132.2(9)
F6 C22 Sn2 112.1(8)
C22 C23 F7 121.0(11)
C22 C23 C24 130.0(11)
F7 C23 C24 108.9(10)
F10 C24 F8 109.5(11)
F10 C24 F9 107.9(11)
F8 C24 F9 107.4(11)
F10 C24 C23 111.8(11)
F8 C24 C23 109.7(11)
F9 C24 C23 110.3(11)
C30 C25 C26 117.0(11)
C30 C25 Sn2 125.0(9)
C26 C25 Sn2 118.0(8)
C27 C26 C25 121.4(12)
C27 C26 H26 119.3
C25 C26 H26 119.3
C28 C27 C26 120.0(12)
C28 C27 H27 120
C26 C27 H27 120
C27 C28 C29 119.0(12)
C27 C28 H28 120.5
C29 C28 H28 120.5
C30 C29 C28 121.0(12)
C30 C29 H29 119.5
C28 C29 H29 119.5
C29 C30 C25 121.4(12)
C29 C30 H30 119.3
C25 C30 H30 119.3
C32 C31 C36 115.6(12)
C32 C31 Sn2 123.9(10)
C36 C31 Sn2 120.4(9)
C31 C32 C33 124.3(13)
C31 C32 H32 117.9
C33 C32 H32 117.9
C34 C33 C32 118.9(12)
C34 C33 H33 120.5
C32 C33 H33 120.5
C35 C34 C33 117.9(12)
C35 C34 H34 121.1
C33 C34 H34 121.1
C34 C35 C36 122.6(13)
C34 C35 H35 118.7
C36 C35 H35 118.7
C35 C36 C31 120.6(12)
C35 C36 H36 119.7
C31 C36 H36 119.7
C42 C37 C38 117.8(11)
C42 C37 Sn2 117.8(9)
C38 C37 Sn2 124.2(9)
C39 C38 C37 120.4(12)
C39 C38 H38 119.8
C37 C38 H38 119.8
C40 C39 C38 121.2(12)
C40 C39 H39 119.4
C38 C39 H39 119.4
C41 C40 C39 118.5(12)
C41 C40 H40 120.8
C39 C40 H40 120.8
C40 C41 C42 121.6(12)
C40 C41 H41 119.2
C42 C41 H41 119.2
C37 C42 C41 120.5(12)
C37 C42 H42 119.8
C41 C42 H42 119.8
C16 Sn1 C4 114.4(5)
C16 Sn1 C10 112.5(5)
C4 Sn1 C10 107.7(4)
C16 Sn1 C1 111.2(4)
C4 Sn1 C1 104.8(4)
C10 Sn1 C1 105.7(4)
C37 Sn2 C31 107.6(5)
C37 Sn2 C25 109.4(4)
C31 Sn2 C25 115.1(5)
C37 Sn2 C22 113.5(4)
C31 Sn2 C22 107.2(4)
C25 Sn2 C22 104.2(4)

loop_
_geom_bond_atom_site_label_1
_geom_bond_atom_site_label_2
_geom_bond_distance
C1 C2 1.313(16)
C1 F1 1.401(13)
C1 Sn1 2.178(12)
C2 F2 1.384(14)
C2 C3 1.429(18)
C3 F5 1.333(15)
C3 F3 1.322(15)
C3 F4 1.337(15)
C4 C9 1.403(16)
C4 C5 1.423(16)
C4 Sn1 2.128(11)
C5 C6 1.383(17)
C5 H5 0.93
C6 C7 1.382(17)
C6 H6 0.93
C7 C8 1.356(17)
C7 H7 0.93
C8 C9 1.374(17)
C8 H8 0.93
C9 H9 0.93
C10 C15 1.394(16)
C10 C11 1.391(16)
C10 Sn1 2.128(11)
C11 C12 1.369(17)
C11 H11 0.93
C12 C13 1.390(18)
C12 H12 0.93
C13 C14 1.396(18)
C13 H13 0.93
C14 C15 1.387(17)
C14 H14 0.93
C15 H15 0.93
C16 C21 1.390(17)
C16 C17 1.409(16)
C16 Sn1 2.131(12)
C17 C18 1.389(16)
C17 H17 0.93
C18 C19 1.370(17)
C18 H18 0.93
C19 C20 1.383(18)
C19 H19 0.93
C20 C21 1.399(17)
C20 H20 0.93
C21 H21 0.93
C22 C23 1.317(16)
C22 F6 1.354(13)
C22 Sn2 2.183(12)
C23 F7 1.375(13)
C23 C24 1.496(18)
C24 F10 1.312(15)
C24 F8 1.319(14)
C24 F9 1.338(15)
C25 C30 1.397(16)
C25 C26 1.416(16)
C25 Sn2 2.113(12)
C26 C27 1.382(17)
C26 H26 0.93
C27 C28 1.381(18)
C27 H27 0.93
C28 C29 1.401(18)
C28 H28 0.93
C29 C30 1.362(17)
C29 H29 0.93
C30 H30 0.93
C31 C32 1.371(16)
C31 C36 1.411(17)
C31 Sn2 2.099(13)
C32 C33 1.396(18)
C32 H32 0.93
C33 C34 1.392(18)
C33 H33 0.93
C34 C35 1.373(18)
C34 H34 0.93
C35 C36 1.381(17)
C35 H35 0.93
C36 H36 0.93
C37 C42 1.397(16)
C37 C38 1.393(16)
C37 Sn2 2.111(11)
C38 C39 1.391(17)
C38 H38 0.93
C39 C40 1.380(17)
C39 H39 0.93
C40 C41 1.362(17)
C40 H40 0.93
C41 C42 1.390(17)
C41 H41 0.93
C42 H42 0.93
